data_7238705
loop_
_publ_author_name
'Monbaliu, Jean-Christophe M.'
'Beagle, Lucas K.'
'Kovacs, Judit'
'Zeller, Matthias'
'Stevens, Christian V.'
'Katritzky, Alan R.'

_publ_section_title
;
 En route towards \a-benzotriazoyl nitroso derivatives
;
_journal_issue 24
_journal_name_full 'RSC Advances'
_journal_page_first 8941
_journal_paper_doi 10.1039/c2ra21311g
_journal_volume 2
_journal_year 2012
_chemical_formula_moiety '0.937(C12 H14 N4 O), 0.063(C12 H14 N4 O2)'
_chemical_formula_sum 'C12 H14 N4 O1.063'
_chemical_formula_weight 231.28
_space_group_IT_number 14
_space_group_name_Hall '-P 2ybc'
_space_group_name_H-M_alt 'P 1 21/c 1'
_symmetry_cell_setting monoclinic
_symmetry_space_group_name_H-M 'P 1 21/c 1'
_atom_sites_solution_hydrogens geom
_atom_sites_solution_primary direct
_atom_sites_solution_secondary difmap
_audit_creation_method SHELXL-97
_cell_angle_alpha 90.00
_cell_angle_beta 110.616(2)
_cell_angle_gamma 90.00
_cell_formula_units_Z 4
_cell_length_a 11.7352(5)
_cell_length_b 8.5659(3)
_cell_length_c 12.1021(4)
_cell_measurement_reflns_used 6067
_cell_measurement_temperature 100(2)
_cell_measurement_theta_max 30.60
_cell_measurement_theta_min 2.98
_cell_volume 1138.63(7)
_computing_cell_refinement 'Apex2 v2011.2-0'
_computing_data_collection 'Apex2 v2011.2-0 (Bruker, 2011)'
_computing_data_reduction 'Apex2 v2011.2-0'
_computing_molecular_graphics 'SHELXTL 6.14'
_computing_publication_material 'SHELXTL 6.14'
_computing_structure_refinement 'SHELXTL 6.14'
_computing_structure_solution 'SHELXTL 6.14 (Bruker, 2003; Sheldrick, 2008)'
_diffrn_ambient_temperature 100(2)
_diffrn_measured_fraction_theta_full 0.997
_diffrn_measured_fraction_theta_max 0.970
_diffrn_measurement_device_type 'Bruker AXS APEX DUO CCD diffractometer'
_diffrn_measurement_method '\w and \p scans'
_diffrn_radiation_monochromator 'Quasar mirror monochromator'
_diffrn_radiation_source 'ImuS micro--focus source with QUAZAR optics'
_diffrn_radiation_type MoK\a
_diffrn_radiation_wavelength 0.71073
_diffrn_reflns_av_R_equivalents 0.0226
_diffrn_reflns_av_sigmaI/netI 0.0218
_diffrn_reflns_limit_h_max 16
_diffrn_reflns_limit_h_min -16
_diffrn_reflns_limit_k_max 12
_diffrn_reflns_limit_k_min -12
_diffrn_reflns_limit_l_max 16
_diffrn_reflns_limit_l_min -17
_diffrn_reflns_number 14435
_diffrn_reflns.reduction_process narrow--frame

_diffrn_reflns_theta_full 28.00
_diffrn_reflns_theta_max 30.62
_diffrn_reflns_theta_min 1.85
_diffrn_standards_number 0
_exptl_absorpt_coefficient_mu 0.091
_exptl_absorpt_correction_T_max 0.7461
_exptl_absorpt_correction_T_min 0.6840
_exptl_absorpt_correction_type multi-scan
_exptl_absorpt_process_details 'Apex2 v2011.2-0 (Bruker, 2011)'
_exptl_crystal_colour blue
_exptl_crystal_density_diffrn 1.349
_exptl_crystal_density_method 'not measured'
_exptl_crystal_description plate
_exptl_crystal_F_000 490.4
_exptl_crystal_size_max 0.4
_exptl_crystal_size_mid 0.1
_exptl_crystal_size_min 0.04
_refine_diff_density_max 0.376
_refine_diff_density_min -0.228
_refine_diff_density_rms 0.046
_refine_ls_extinction_method none
_refine_ls_goodness_of_fit_ref 1.069
_refine_ls_hydrogen_treatment constr
_refine_ls_matrix_type full
_refine_ls_number_parameters 164
_refine_ls_number_reflns 3407
_refine_ls_number_restraints 2
_refine_ls_restrained_S_all 1.069
_refine_ls_R_factor_all 0.0469
_refine_ls_R_factor_gt 0.0376
_refine_ls_shift/su_max 0.002
_refine_ls_shift/su_mean 0.000
_refine_ls_structure_factor_coef Fsqd
_refine_ls_weighting_details 'calc w=1/[\s^2^(Fo^2^)+(0.0455P)^2^+0.4432P] where P=(Fo^2^+2Fc^2^)/3'
_refine_ls_weighting_scheme calc
_refine_ls_wR_factor_gt 0.0976
_refine_ls_wR_factor_ref 0.1041
_reflns_number_gt 2873
_reflns_number_total 3407
_reflns_threshold_expression I>2\s(I)
_cod_data_source_file c2ra21311g.txt
_cod_data_source_block mo_20140402_0m
_cod_depositor_comments
;
The following automatic conversions were performed:

data item '_symmetry_cell_setting' value 'Monoclinic' was changed to
'monoclinic' in accordance with the
/home/saulius/struct/COD-crude-data/automatic-downloads/DataCite-retrospective/RSC/depositions/lib/dictionaries/cif_core.dic
dictionary named 'cif_core.dic' version 2.4.2 last updated on
2011-04-26.

Automatic conversion script
Id: cif_fix_values 6909 2019-04-08 15:41:33Z antanas 
;
_cod_original_sg_symbol_H-M P2(1)/c
_cod_database_code 7238705

loop_
_symmetry_equiv_pos_as_xyz
'x, y, z'
'-x, y+1/2, -z+1/2'
'-x, -y, -z'
'x, -y-1/2, z-1/2'

loop_
_atom_site_label
_atom_site_type_symbol
_atom_site_fract_x
_atom_site_fract_y
_atom_site_fract_z
_atom_site_U_iso_or_equiv
_atom_site_adp_type
_atom_site_occupancy
_atom_site_symmetry_multiplicity
_atom_site_calc_flag
_atom_site_refinement_flags
_atom_site_disorder_assembly
_atom_site_disorder_group
C1 C 0.77567(9) -0.10940(11) 0.14620(8) 0.01378(18) Uani 1 1 d . A .
C2 C 0.79170(10) -0.21211(12) 0.24239(9) 0.0173(2) Uani 1 1 d . . .
H2 H 0.7344 -0.2173 0.2815 0.021 Uiso 1 1 calc R . .
C3 C 0.89408(10) -0.30345(13) 0.27611(9) 0.0203(2) Uani 1 1 d . . .
H3 H 0.9079 -0.3737 0.3403 0.024 Uiso 1 1 calc R . .
C4 C 0.98056(10) -0.29652(13) 0.21796(10) 0.0214(2) Uani 1 1 d . . .
H4 H 1.0503 -0.3619 0.2450 0.026 Uiso 1 1 calc R . .
C5 C 0.96646(9) -0.19876(12) 0.12438(9) 0.0185(2) Uani 1 1 d . . .
H5 H 1.0243 -0.1950 0.0858 0.022 Uiso 1 1 calc R . .
C6 C 0.86122(9) -0.10387(11) 0.08839(8) 0.01371(18) Uani 1 1 d . A .
C7 C 0.64136(9) 0.16085(11) -0.07875(8) 0.01383(18) Uani 1 1 d D . .
C8 C 0.56363(9) 0.26087(12) -0.02825(9) 0.01595(19) Uani 1 1 d . A .
H8A H 0.4973 0.3105 -0.0936 0.019 Uiso 1 1 calc R . .
H8B H 0.5263 0.1938 0.0163 0.019 Uiso 1 1 calc R . .
C9 C 0.64082(10) 0.38689(12) 0.05335(9) 0.0180(2) Uani 1 1 d . . .
H9A H 0.5880 0.4532 0.0822 0.022 Uiso 1 1 calc R A .
H9B H 0.7022 0.3369 0.1226 0.022 Uiso 1 1 calc R . .
C10 C 0.70532(10) 0.48886(12) -0.00985(10) 0.0200(2) Uani 1 1 d . A .
H10A H 0.7556 0.5682 0.0454 0.024 Uiso 1 1 calc R . .
H10B H 0.6443 0.5439 -0.0766 0.024 Uiso 1 1 calc R . .
C11 C 0.78618(9) 0.38774(12) -0.05585(9) 0.0176(2) Uani 1 1 d . . .
H11A H 0.8509 0.3391 0.0116 0.021 Uiso 1 1 calc R A .
H11B H 0.8257 0.4540 -0.0990 0.021 Uiso 1 1 calc R . .
C12 C 0.71149(9) 0.26027(12) -0.13809(8) 0.01510(19) Uani 1 1 d . A .
H12A H 0.6533 0.3092 -0.2099 0.018 Uiso 1 1 calc R . .
H12B H 0.7666 0.1923 -0.1626 0.018 Uiso 1 1 calc R . .
N1 N 0.68601(8) -0.00531(9) 0.09413(7) 0.01457(17) Uani 1 1 d . . .
N2 N 0.72175(7) 0.05757(9) 0.01071(7) 0.01280(16) Uani 1 1 d . A .
N3 N 0.82457(8) 0.00343(10) 0.00114(7) 0.01385(17) Uani 1 1 d . . .
N4 N 0.5531(2) 0.06439(18) -0.17882(19) 0.0193(4) Uani 0.937(2) 1 d PD A 1
O1 O 0.57028(14) -0.07450(18) -0.17046(12) 0.0229(3) Uani 0.937(2) 1 d P A 1
N4B N 0.561(4) 0.041(4) -0.168(4) 0.0193(4) Uani 0.063(2) 1 d PD A 2
O1B O 0.4827(12) 0.1029(15) -0.2428(12) 0.0229(3) Uani 0.063(2) 1 d P A 2
O2B O 0.589(3) -0.093(4) -0.147(2) 0.0229(3) Uani 0.063(2) 1 d P A 2

loop_
_atom_site_aniso_label
_atom_site_aniso_U_11
_atom_site_aniso_U_22
_atom_site_aniso_U_33
_atom_site_aniso_U_23
_atom_site_aniso_U_13
_atom_site_aniso_U_12
C1 0.0148(4) 0.0120(4) 0.0153(4) -0.0016(3) 0.0063(3) -0.0013(3)
C2 0.0216(5) 0.0158(4) 0.0165(4) 0.0005(3) 0.0093(4) -0.0012(4)
C3 0.0253(5) 0.0185(5) 0.0169(4) 0.0044(4) 0.0071(4) 0.0018(4)
C4 0.0198(5) 0.0215(5) 0.0220(5) 0.0054(4) 0.0062(4) 0.0059(4)
C5 0.0154(4) 0.0202(5) 0.0209(5) 0.0037(4) 0.0077(4) 0.0042(4)
C6 0.0134(4) 0.0130(4) 0.0148(4) -0.0005(3) 0.0051(3) -0.0003(3)
C7 0.0126(4) 0.0134(4) 0.0142(4) -0.0008(3) 0.0031(3) 0.0013(3)
C8 0.0145(4) 0.0151(4) 0.0197(4) 0.0009(3) 0.0078(4) 0.0028(3)
C9 0.0219(5) 0.0166(4) 0.0165(4) -0.0012(3) 0.0081(4) 0.0036(4)
C10 0.0235(5) 0.0142(4) 0.0226(5) -0.0021(4) 0.0085(4) -0.0010(4)
C11 0.0175(5) 0.0161(4) 0.0202(5) 0.0016(4) 0.0077(4) -0.0008(4)
C12 0.0157(4) 0.0167(4) 0.0139(4) 0.0017(3) 0.0065(3) 0.0019(3)
N1 0.0157(4) 0.0135(4) 0.0163(4) 0.0003(3) 0.0080(3) 0.0000(3)
N2 0.0123(4) 0.0123(3) 0.0147(4) 0.0000(3) 0.0060(3) 0.0008(3)
N3 0.0119(4) 0.0143(4) 0.0163(4) 0.0008(3) 0.0060(3) 0.0016(3)
N4 0.0163(7) 0.0199(8) 0.0199(7) -0.0039(6) 0.0041(5) -0.0016(7)
O1 0.0219(7) 0.0183(6) 0.0260(7) -0.0061(5) 0.0055(5) -0.0021(4)
N4B 0.0163(7) 0.0199(8) 0.0199(7) -0.0039(6) 0.0041(5) -0.0016(7)
O1B 0.0219(7) 0.0183(6) 0.0260(7) -0.0061(5) 0.0055(5) -0.0021(4)
O2B 0.0219(7) 0.0183(6) 0.0260(7) -0.0061(5) 0.0055(5) -0.0021(4)

loop_
_atom_type_symbol
_atom_type_description
_atom_type_scat_dispersion_real
_atom_type_scat_dispersion_imag
_atom_type_scat_source
C C 0.0033 0.0016 'International Tables Vol C Tables 4.2.6.8 and 6.1.1.4'
H H 0.0000 0.0000 'International Tables Vol C Tables 4.2.6.8 and 6.1.1.4'
N N 0.0061 0.0033 'International Tables Vol C Tables 4.2.6.8 and 6.1.1.4'
O O 0.0106 0.0060 'International Tables Vol C Tables 4.2.6.8 and 6.1.1.4'

loop_
_geom_angle_atom_site_label_1
_geom_angle_atom_site_label_2
_geom_angle_atom_site_label_3
_geom_angle
N1 C1 C6 108.60(8)
N1 C1 C2 130.36(9)
C6 C1 C2 121.03(9)
C3 C2 C1 116.61(10)
C3 C2 H2 121.7
C1 C2 H2 121.7
C2 C3 C4 122.09(10)
C2 C3 H3 119.0
C4 C3 H3 119.0
C5 C4 C3 122.25(10)
C5 C4 H4 118.9
C3 C4 H4 118.9
C4 C5 C6 116.36(10)
C4 C5 H5 121.8
C6 C5 H5 121.8
N3 C6 C1 108.90(8)
N3 C6 C5 129.45(9)
C1 C6 C5 121.65(9)
N2 C7 C8 111.39(8)
N2 C7 C12 111.87(8)
C8 C7 C12 111.83(8)
N2 C7 N4 109.94(9)
C8 C7 N4 106.64(14)
C12 C7 N4 104.82(13)
N2 C7 N4B 100.9(16)
C8 C7 N4B 111(2)
C12 C7 N4B 110(2)
C9 C8 C7 110.71(8)
C9 C8 H8A 109.5
C7 C8 H8A 109.5
C9 C8 H8B 109.5
C7 C8 H8B 109.5
H8A C8 H8B 108.1
C10 C9 C8 111.51(8)
C10 C9 H9A 109.3
C8 C9 H9A 109.3
C10 C9 H9B 109.3
C8 C9 H9B 109.3
H9A C9 H9B 108.0
C9 C10 C11 109.85(8)
C9 C10 H10A 109.7
C11 C10 H10A 109.7
C9 C10 H10B 109.7
C11 C10 H10B 109.7
H10A C10 H10B 108.2
C10 C11 C12 110.80(8)
C10 C11 H11A 109.5
C12 C11 H11A 109.5
C10 C11 H11B 109.5
C12 C11 H11B 109.5
H11A C11 H11B 108.1
C7 C12 C11 111.86(8)
C7 C12 H12A 109.2
C11 C12 H12A 109.2
C7 C12 H12B 109.2
C11 C12 H12B 109.2
H12A C12 H12B 107.9
N2 N1 C1 102.59(8)
N3 N2 N1 117.35(8)
N3 N2 C7 120.97(8)
N1 N2 C7 120.85(8)
N2 N3 C6 102.54(8)
O1 N4 C7 114.84(14)
O1B N4B O2B 133(2)
O1B N4B C7 111(3)
O2B N4B C7 116(3)

loop_
_geom_bond_atom_site_label_1
_geom_bond_atom_site_label_2
_geom_bond_distance
C1 N1 1.3536(12)
C1 C6 1.4121(13)
C1 C2 1.4179(13)
C2 C3 1.3700(15)
C2 H2 0.9500
C3 C4 1.4254(16)
C3 H3 0.9500
C4 C5 1.3709(14)
C4 H4 0.9500
C5 C6 1.4131(14)
C5 H5 0.9500
C6 N3 1.3510(12)
C7 N2 1.4580(12)
C7 C8 1.5272(13)
C7 C12 1.5279(14)
C7 N4 1.5295(17)
C7 N4B 1.544(19)
C8 C9 1.5267(14)
C8 H8A 0.9900
C8 H8B 0.9900
C9 C10 1.5260(15)
C9 H9A 0.9900
C9 H9B 0.9900
C10 C11 1.5272(15)
C10 H10A 0.9900
C10 H10B 0.9900
C11 C12 1.5286(14)
C11 H11A 0.9900
C11 H11B 0.9900
C12 H12A 0.9900
C12 H12B 0.9900
N1 N2 1.3354(12)
N2 N3 1.3352(11)
N4 O1 1.205(2)
N4B O1B 1.17(4)
N4B O2B 1.19(5)

loop_
_geom_torsion_atom_site_label_1
_geom_torsion_atom_site_label_2
_geom_torsion_atom_site_label_3
_geom_torsion_atom_site_label_4
_geom_torsion
N1 C1 C2 C3 -179.27(10)
C6 C1 C2 C3 0.50(14)
C1 C2 C3 C4 -0.04(16)
C2 C3 C4 C5 -0.35(18)
C3 C4 C5 C6 0.25(16)
N1 C1 C6 N3 0.11(11)
C2 C1 C6 N3 -179.70(9)
N1 C1 C6 C5 179.20(9)
C2 C1 C6 C5 -0.61(15)
C4 C5 C6 N3 179.10(10)
C4 C5 C6 C1 0.22(15)
N2 C7 C8 C9 72.52(10)
C12 C7 C8 C9 -53.49(10)
N4 C7 C8 C9 -167.52(11)
N4B C7 C8 C9 -176.2(18)
C7 C8 C9 C10 56.48(11)
C8 C9 C10 C11 -58.45(11)
C9 C10 C11 C12 57.30(11)
N2 C7 C12 C11 -72.32(10)
C8 C7 C12 C11 53.42(10)
N4 C7 C12 C11 168.58(12)
N4B C7 C12 C11 176.5(19)
C10 C11 C12 C7 -55.29(11)
C6 C1 N1 N2 -0.74(10)
C2 C1 N1 N2 179.06(10)
C1 N1 N2 N3 1.22(11)
C1 N1 N2 C7 170.88(8)
C8 C7 N2 N3 -155.63(8)
C12 C7 N2 N3 -29.65(12)
N4 C7 N2 N3 86.38(17)
N4B C7 N2 N3 87(2)
C8 C7 N2 N1 35.09(12)
C12 C7 N2 N1 161.07(8)
N4 C7 N2 N1 -82.90(17)
N4B C7 N2 N1 -82(2)
N1 N2 N3 C6 -1.16(11)
C7 N2 N3 C6 -170.80(8)
C1 C6 N3 N2 0.57(10)
C5 C6 N3 N2 -178.43(10)
N2 C7 N4 O1 -4.7(3)
C8 C7 N4 O1 -125.6(3)
C12 C7 N4 O1 115.7(3)
N4B C7 N4 O1 -9(15)
N2 C7 N4B O1B 174(4)
C8 C7 N4B O1B 56(5)
C12 C7 N4B O1B -68(5)
N4 C7 N4B O1B -10(11)
N2 C7 N4B O2B -5(5)
C8 C7 N4B O2B -123(5)
C12 C7 N4B O2B 113(5)
N4 C7 N4B O2B 171(20)
